data_4112945
loop_
_publ_author_name
'Michael Seitz'
'Anja Kaiser'
'Sabine Stempfhuber'
'Manfred Zabel'
'Oliver Reiser'

_publ_section_title
;
 Helical, Nonracemic Inorganic-Organic Hybrid Polymers of Cadmium Halides
 with Pentadentate Bis(oxazoline) Ligands
;
_journal_name_full 'Journal of the American Chemical Society'
_journal_page_first 11426
_journal_page_last 11427
_journal_paper_doi 10.1021/ja0469784
_journal_volume 126
_journal_year 2004
_chemical_absolute_configuration ad
_chemical_compound_source 'see text'
_chemical_formula_moiety 'C27 H27 Cd2 Cl4 N3 O4'
_chemical_formula_sum 'C27 H27 Cd2 Cl4 N3 O4'
_chemical_formula_weight 824.14
_chemical_name_systematic ' ?'
_space_group_IT_number 4
_symmetry_cell_setting monoclinic
_symmetry_Int_Tables_number 4
_symmetry_space_group_name_Hall 'P 2yb'
_symmetry_space_group_name_H-M 'P 1 21 1'
_atom_sites_solution_hydrogens geom
_atom_sites_solution_primary direct
_atom_sites_solution_secondary difmap
_audit_creation_date 'Apr 06 16:08:58 2004'
_audit_creation_method 'PLATON <TABLE ACC> option'
_cell_angle_alpha 90
_cell_angle_beta 95.297(12)
_cell_angle_gamma 90
_cell_formula_units_Z 4
_cell_length_a 8.6650(9)
_cell_length_b 12.2190(8)
_cell_length_c 29.130(3)
_cell_measurement_reflns_used 7998
_cell_measurement_temperature 173
_cell_measurement_theta_max 25.87
_cell_measurement_theta_min 1.81
_cell_volume 3071.0(5)
_computing_cell_refinement 'STOE (1998)'
_computing_data_collection 'STOE (1998)'
_computing_data_reduction 'STOE (1998)'
_computing_molecular_graphics 'PLATON (Spek, 1990)'
_computing_publication_material 'PLATON (Spek, 1990)'
_computing_structure_refinement 'SHELXL-97 (Sheldrick, 1997)'
_computing_structure_solution 'SIR-97 (Altomare, 1993)'
_diffrn_ambient_temperature 173(1)
_diffrn_measured_fraction_theta_full 0.949
_diffrn_measured_fraction_theta_max 0.949
_diffrn_measurement_device_type 'STOE-IPDS diffractometer'
_diffrn_measurement_method rotation
_diffrn_radiation_monochromator graphite
_diffrn_radiation_source 'fine-focus sealed tube'
_diffrn_radiation_type 'Mo K\a'
_diffrn_radiation_wavelength 0.71073
_diffrn_reflns_av_R_equivalents 0.0473
_diffrn_reflns_av_sigmaI/netI 0.0736
_diffrn_reflns_limit_h_max 10
_diffrn_reflns_limit_h_min -10
_diffrn_reflns_limit_k_max 14
_diffrn_reflns_limit_k_min -14
_diffrn_reflns_limit_l_max 35
_diffrn_reflns_limit_l_min -35
_diffrn_reflns_number 31456
_diffrn_reflns_reduction_process ' ?'
_diffrn_reflns_theta_full 25.87
_diffrn_reflns_theta_max 25.87
_diffrn_reflns_theta_min 1.81
_diffrn_standards_decay_% 0
_diffrn_standards_interval_count 0
_diffrn_standards_interval_time 0
_diffrn_standards_number 0
_exptl_absorpt_coefficient_mu 1.770
_exptl_absorpt_correction_T_max 0.9531
_exptl_absorpt_correction_T_min 0.7849
_exptl_absorpt_correction_type numerical
_exptl_absorpt_process_details 'numerical from crystal shape (Faceit, X-RED. STOE, 1996)'
_exptl_crystal_colour 'translucent, colourless'
_exptl_crystal_density_diffrn 1.783
_exptl_crystal_density_method 'Not Measured'
_exptl_crystal_description stick
_exptl_crystal_F_000 1624
_exptl_crystal_size_max 0.20
_exptl_crystal_size_mid 0.05
_exptl_crystal_size_min 0.03
_refine_diff_density_max 0.558
_refine_diff_density_min -0.387
_refine_diff_density_rms 0.096
_refine_ls_abs_structure_details 'Flack H.D. (1983), Acta Cryst. A39, 876-881'
_refine_ls_abs_structure_Flack 0.00(3)
_refine_ls_extinction_method none
_refine_ls_goodness_of_fit_ref 0.826
_refine_ls_hydrogen_treatment mixed
_refine_ls_matrix_type full
_refine_ls_number_parameters 721
_refine_ls_number_reflns 11538
_refine_ls_number_restraints 1
_refine_ls_restrained_S_all 0.826
_refine_ls_R_factor_all 0.0560
_refine_ls_R_factor_gt 0.0313
_refine_ls_shift/su_max 0.004
_refine_ls_shift/su_mean 0.000
_refine_ls_structure_factor_coef Fsqd
_refine_ls_weighting_details 'calc w=1/[\s^2^(Fo^2^)+(0.0225P)^2^]         where P=(Fo^2^+2Fc^2^)/3'
_refine_ls_weighting_scheme calc
_refine_ls_wR_factor_gt 0.0575
_refine_ls_wR_factor_ref 0.0620
_reflns_number_gt 7944
_reflns_number_total 11538
_reflns_threshold_expression I>2\\s(I)
_cod_data_source_file ja0469784si20040608_065627.cif
_cod_data_source_block d085
_cod_original_sg_symbol_H-M 'P 21'
_cod_database_code 4112945

loop_
_symmetry_equiv_pos_as_xyz
x,y,z
-x,1/2+y,-z

loop_
_atom_site_aniso_label
_atom_site_aniso_U_11
_atom_site_aniso_U_22
_atom_site_aniso_U_33
_atom_site_aniso_U_23
_atom_site_aniso_U_13
_atom_site_aniso_U_12
Cd1 0.0275(5) 0.0261(7) 0.0253(6) -0.0013(5) 0.0040(4) -0.0001(4)
Cd2 0.0401(6) 0.0317(8) 0.0315(7) -0.0013(5) 0.0060(5) 0.0010(5)
Cl1 0.0265(15) 0.053(3) 0.0373(17) -0.0037(16) 0.0060(12) -0.0006(15)
Cl2 0.0240(15) 0.047(3) 0.043(2) 0.0007(17) 0.0054(13) -0.0043(15)
Cl3 0.090(3) 0.048(3) 0.035(2) 0.0087(18) 0.0088(18) 0.011(2)
Cl4 0.097(3) 0.027(2) 0.046(2) 0.0030(16) 0.0120(18) 0.0017(17)
O1 0.037(4) 0.035(5) 0.026(4) -0.001(4) 0.002(3) -0.008(3)
O2 0.053(4) 0.033(3) 0.051(3) -0.010(2) 0.018(3) -0.009(3)
O3 0.053(6) 0.018(5) 0.037(6) 0.014(4) 0.003(4) 0.013(4)
O4 0.098(5) 0.048(4) 0.035(3) 0.003(2) 0.002(3) 0.007(4)
N1 0.025(5) 0.033(7) 0.033(7) 0.008(5) -0.001(4) -0.002(4)
N2 0.033(4) 0.021(4) 0.027(3) -0.007(3) 0.009(3) -0.004(4)
N3 0.043(5) 0.037(5) 0.028(4) 0.009(4) -0.003(3) 0.005(4)
C1 0.028(5) 0.041(5) 0.035(4) 0.005(3) 0.004(4) 0.007(5)
C2 0.038(6) 0.049(7) 0.036(5) 0.011(4) 0.003(4) 0.004(5)
C3 0.053(9) 0.067(12) 0.028(7) 0.024(7) 0.005(6) 0.011(7)
C4 0.046(6) 0.030(5) 0.056(5) 0.007(4) 0.015(5) -0.003(5)
C5 0.022(5) 0.033(5) 0.034(4) 0.000(3) 0.005(4) 0.012(4)
C6 0.040(4) 0.046(5) 0.028(3) -0.003(3) 0.001(3) 0.001(3)
C7 0.052(7) 0.026(7) 0.064(9) -0.030(6) 0.006(6) -0.001(6)
C8 0.042(4) 0.027(4) 0.037(3) -0.008(3) 0.017(3) -0.006(3)
C9 0.066(7) 0.036(5) 0.051(5) -0.019(4) 0.019(6) -0.020(6)
C10 0.033(3) 0.041(5) 0.031(3) -0.011(3) 0.003(3) 0.000(3)
C11 0.025(4) 0.033(4) 0.040(4) 0.000(3) -0.006(3) 0.000(3)
C12 0.041(6) 0.053(7) 0.040(5) -0.008(5) 0.014(4) -0.017(5)
C13 0.055(5) 0.034(4) 0.060(4) 0.000(4) 0.027(4) 0.002(4)
C14 0.068(5) 0.050(6) 0.049(4) 0.009(4) 0.029(4) -0.005(4)
C15 0.053(7) 0.038(6) 0.059(6) 0.014(4) 0.013(5) -0.008(5)
C16 0.040(5) 0.033(5) 0.060(5) -0.004(4) 0.011(4) 0.002(4)
C17 0.053(5) 0.032(5) 0.044(4) 0.005(3) 0.007(4) 0.005(4)
C18 0.073(7) 0.046(6) 0.022(4) -0.006(3) 0.012(5) -0.006(6)
C19 0.073(7) 0.049(7) 0.017(4) 0.002(3) 0.018(5) 0.009(6)
C20 0.129(13) 0.017(6) 0.063(9) 0.008(5) 0.025(8) 0.004(7)
C21 0.061(5) 0.040(5) 0.027(3) -0.004(3) 0.012(3) -0.005(4)
C22 0.048(4) 0.025(4) 0.037(3) 0.007(3) -0.008(3) 0.001(3)
C23 0.046(7) 0.041(9) 0.082(10) 0.012(7) 0.007(6) 0.019(6)
C24 0.071(7) 0.056(7) 0.099(7) 0.005(5) 0.036(6) 0.020(6)
C25 0.058(8) 0.036(7) 0.098(10) -0.004(6) 0.000(7) 0.016(6)
C26 0.063(5) 0.032(5) 0.059(5) 0.013(3) -0.014(4) 0.002(4)
C27 0.070(6) 0.046(6) 0.049(4) 0.007(4) -0.012(4) -0.003(4)
Cd3 0.0260(5) 0.0248(7) 0.0249(6) -0.0020(5) 0.0052(4) 0.0005(4)
Cd4 0.0364(6) 0.0329(9) 0.0318(7) -0.0031(5) 0.0062(5) 0.0009(5)
Cl5 0.0311(16) 0.046(3) 0.0350(19) -0.0015(16) 0.0089(13) -0.0022(15)
Cl6 0.0279(15) 0.038(2) 0.0409(18) -0.0029(15) 0.0047(12) 0.0065(14)
Cl7 0.087(3) 0.064(3) 0.031(2) -0.0035(18) 0.0136(18) -0.001(2)
Cl8 0.078(2) 0.036(3) 0.045(2) -0.0065(16) 0.0122(16) -0.0021(16)
O5 0.042(4) 0.031(5) 0.041(5) -0.008(4) 0.010(3) 0.003(4)
O6 0.054(4) 0.034(3) 0.044(3) -0.008(2) 0.000(3) 0.008(3)
O7 0.047(5) 0.046(7) 0.021(5) -0.011(4) 0.009(4) -0.011(4)
O8 0.075(4) 0.046(4) 0.023(2) 0.002(2) 0.006(3) -0.008(3)
N4 0.023(5) 0.034(7) 0.025(6) -0.004(5) 0.004(4) 0.005(4)
N5 0.033(4) 0.037(5) 0.039(4) -0.001(3) 0.008(3) -0.002(4)
N6 0.045(5) 0.023(4) 0.017(4) -0.001(3) 0.011(3) -0.011(3)
C28 0.029(5) 0.043(5) 0.027(4) -0.002(3) 0.007(4) -0.004(5)
C29 0.044(7) 0.048(7) 0.037(5) 0.016(4) 0.011(5) 0.009(5)
C30 0.062(10) 0.021(8) 0.069(12) 0.004(6) 0.009(8) -0.006(6)
C31 0.045(6) 0.028(5) 0.048(5) 0.005(3) 0.002(5) -0.004(5)
C32 0.021(4) 0.018(4) 0.040(4) 0.001(3) 0.004(4) -0.004(4)
C33 0.035(4) 0.047(5) 0.028(3) -0.005(3) 0.007(3) 0.007(3)
C34 0.060(8) 0.053(9) 0.016(5) 0.010(5) 0.006(5) -0.007(6)
C35 0.035(4) 0.027(4) 0.048(4) -0.009(3) 0.000(3) 0.000(3)
C36 0.047(5) 0.043(6) 0.052(5) -0.011(4) 0.002(5) 0.000(5)
C37 0.036(3) 0.030(4) 0.029(3) 0.000(3) 0.005(3) -0.001(3)
C38 0.036(4) 0.030(4) 0.040(3) 0.011(3) 0.021(3) 0.000(3)
C39 0.056(5) 0.037(5) 0.041(4) 0.008(3) 0.023(4) 0.007(4)
C40 0.066(8) 0.035(6) 0.037(4) 0.013(4) 0.017(5) 0.019(5)
C41 0.041(4) 0.068(6) 0.036(4) 0.014(4) 0.011(3) 0.014(4)
C42 0.036(4) 0.048(5) 0.032(3) 0.005(3) 0.005(3) 0.006(4)
C43 0.044(6) 0.030(7) 0.043(6) 0.004(5) 0.012(5) 0.002(5)
C44 0.062(5) 0.028(4) 0.038(4) -0.002(3) 0.011(4) 0.009(4)
C45 0.048(5) 0.039(5) 0.027(4) -0.001(3) 0.016(4) 0.001(5)
C46 0.048(5) 0.029(5) 0.027(4) 0.002(3) -0.001(4) -0.004(5)
C47 0.094(9) 0.071(11) 0.007(4) -0.007(5) -0.001(4) -0.018(7)
C48 0.030(4) 0.039(4) 0.037(4) -0.002(3) 0.008(3) 0.007(3)
C49 0.045(4) 0.032(4) 0.029(3) 0.003(3) 0.014(3) -0.010(3)
C50 0.055(5) 0.036(5) 0.042(4) 0.003(3) 0.011(3) 0.006(4)
C51 0.066(5) 0.033(5) 0.049(4) 0.001(3) 0.019(4) -0.001(4)
C52 0.050(7) 0.030(6) 0.083(9) -0.009(5) 0.031(6) -0.014(5)
C53 0.037(5) 0.048(6) 0.062(5) -0.012(4) 0.006(4) -0.012(5)
C54 0.045(6) 0.036(7) 0.048(7) 0.010(5) 0.019(5) -0.011(5)

loop_
_atom_site_label
_atom_site_type_symbol
_atom_site_thermal_displace_type
_atom_site_fract_x
_atom_site_fract_y
_atom_site_fract_z
_atom_site_occupancy
_atom_site_U_iso_or_equiv
_atom_site_calc_flag
_atom_site_refinement_flags
Cd1 Cd Uani 1.27228(10) 0.04525(7) 0.59306(4) 1.000 0.0262(3) . .
Cd2 Cd Uani 0.78584(13) 0.13563(8) 0.63652(4) 1.000 0.0343(4) . .
Cl1 Cl Uani 0.9714(4) 0.0582(4) 0.58410(13) 1.000 0.0387(13) . .
Cl2 Cl Uani 0.5648(4) 0.0658(4) 0.58225(14) 1.000 0.0379(13) . .
Cl3 Cl Uani 0.7926(6) 0.0505(4) 0.71095(15) 1.000 0.0575(16) . .
Cl4 Cl Uani 0.7823(6) 0.3323(4) 0.63213(17) 1.000 0.0563(14) . .
O1 O Uani 1.2562(10) 0.0370(10) 0.5069(3) 1.000 0.033(3) . .
O2 O Uani 1.2091(7) -0.3169(5) 0.54433(18) 1.000 0.0448(19) . .
O3 O Uani 1.2860(10) 0.2044(8) 0.6449(3) 1.000 0.036(3) . .
O4 O Uani 1.3785(9) -0.0793(5) 0.74057(18) 1.000 0.061(2) . .
N1 N Uani 1.2540(12) 0.2199(11) 0.5535(4) 1.000 0.031(4) . .
N2 N Uani 1.2442(9) -0.1410(9) 0.5664(3) 1.000 0.027(2) . .
N3 N Uani 1.3206(12) -0.0077(11) 0.6695(4) 1.000 0.036(3) . .
C1 C Uani 1.2160(10) 0.2258(10) 0.5097(4) 1.000 0.035(3) . .
C2 C Uani 1.2172(13) 0.3252(13) 0.4847(5) 1.000 0.041(3) . .
C3 C Uani 1.2582(18) 0.4178(16) 0.5069(5) 1.000 0.049(6) . .
C4 C Uani 1.3062(11) 0.4138(9) 0.5545(4) 1.000 0.043(3) . .
C5 C Uani 1.2994(9) 0.3139(9) 0.5768(4) 1.000 0.030(3) . .
C6 C Uani 1.1671(8) 0.1214(6) 0.4855(2) 1.000 0.038(2) . .
C7 C Uani 1.2296(17) -0.0734(12) 0.4888(5) 1.000 0.047(4) . .
C8 C Uani 1.3082(9) -0.1485(6) 0.5212(2) 1.000 0.035(2) . .
C9 C Uani 1.2863(13) -0.2681(9) 0.5072(4) 1.000 0.050(3) . .
C10 C Uani 1.1912(7) -0.2354(6) 0.5752(2) 1.000 0.035(2) . .
C11 C Uani 1.1065(8) -0.2710(7) 0.6154(2) 1.000 0.033(2) . .
C12 C Uani 1.0503(15) -0.1977(15) 0.6452(5) 1.000 0.044(3) . .
C13 C Uani 0.9814(9) -0.2293(7) 0.6833(3) 1.000 0.048(3) . .
C14 C Uani 0.9708(10) -0.3389(7) 0.6915(3) 1.000 0.054(3) . .
C15 C Uani 1.0222(13) -0.4169(11) 0.6617(4) 1.000 0.050(4) . .
C16 C Uani 1.0934(9) -0.3830(8) 0.6246(3) 1.000 0.044(3) . .
C17 C Uani 1.3420(11) 0.3047(6) 0.6275(2) 1.000 0.043(3) . .
C18 C Uani 1.3337(13) 0.1830(10) 0.6904(3) 1.000 0.047(3) . .
C19 C Uani 1.2670(13) 0.0734(10) 0.7016(3) 1.000 0.045(4) . .
C20 C Uani 1.323(2) 0.0340(13) 0.7486(5) 1.000 0.069(6) . .
C21 C Uani 1.3770(10) -0.0884(6) 0.6941(2) 1.000 0.042(3) . .
C22 C Uani 1.4442(8) -0.1922(6) 0.6785(2) 1.000 0.037(2) . .
C23 C Uani 1.5341(17) -0.1962(16) 0.6420(6) 1.000 0.056(5) . .
C24 C Uani 1.5898(12) -0.2945(9) 0.6278(4) 1.000 0.074(4) . .
C25 C Uani 1.5569(14) -0.3897(12) 0.6506(6) 1.000 0.064(5) . .
C26 C Uani 1.4689(10) -0.3870(7) 0.6869(3) 1.000 0.053(3) . .
C27 C Uani 1.4159(10) -0.2887(7) 0.7007(3) 1.000 0.056(3) . .
Cd3 Cd Uani 0.72208(10) 0.36149(7) 0.90709(4) 1.000 0.0251(3) . .
Cd4 Cd Uani 0.21328(13) 0.27227(8) 0.86298(4) 1.000 0.0335(4) . .
Cl5 Cl Uani 0.4310(4) 0.3377(4) 0.91930(13) 1.000 0.0370(13) . .
Cl6 Cl Uani 0.0223(4) 0.3542(4) 0.91342(13) 1.000 0.0355(10) . .
Cl7 Cl Uani 0.2008(6) 0.3492(5) 0.78728(15) 1.000 0.0602(16) . .
Cl8 Cl Uani 0.1992(6) 0.0752(4) 0.86830(17) 1.000 0.0526(14) . .
O5 O Uani 0.7707(11) 0.3692(10) 0.9939(4) 1.000 0.038(3) . .
O6 O Uani 0.6842(7) 0.7206(5) 0.95818(19) 1.000 0.0443(19) . .
O7 O Uani 0.7089(10) 0.1997(9) 0.8560(3) 1.000 0.038(3) . .
O8 O Uani 0.7347(8) 0.4892(5) 0.75851(16) 1.000 0.048(2) . .
N4 N Uani 0.7352(11) 0.1836(11) 0.9456(4) 1.000 0.027(3) . .
N5 N Uani 0.7052(10) 0.5450(10) 0.9358(4) 1.000 0.036(3) . .
N6 N Uani 0.7185(12) 0.4202(10) 0.8297(4) 1.000 0.028(3) . .
C28 C Uani 0.7237(10) 0.1777(10) 0.9920(3) 1.000 0.033(3) . .
C29 C Uani 0.7313(13) 0.0801(13) 1.0155(5) 1.000 0.043(4) . .
C30 C Uani 0.7507(19) -0.0153(13) 0.9903(6) 1.000 0.050(6) . .
C31 C Uani 0.7693(11) -0.0074(8) 0.9445(4) 1.000 0.040(3) . .
C32 C Uani 0.7583(9) 0.0926(9) 0.9235(4) 1.000 0.026(2) . .
C33 C Uani 0.6945(8) 0.2834(6) 1.0152(2) 1.000 0.036(2) . .
C34 C Uani 0.7573(17) 0.4709(13) 1.0128(4) 1.000 0.043(4) . .
C35 C Uani 0.8068(9) 0.5539(6) 0.9791(2) 1.000 0.037(2) . .
C36 C Uani 0.7953(11) 0.6744(9) 0.9940(4) 1.000 0.047(3) . .
C37 C Uani 0.6418(7) 0.6388(6) 0.92779(19) 1.000 0.0315(19) . .
C38 C Uani 0.5275(8) 0.6710(6) 0.8897(2) 1.000 0.034(2) . .
C39 C Uani 0.4951(10) 0.7821(7) 0.8813(3) 1.000 0.044(3) . .
C40 C Uani 0.3863(14) 0.8133(10) 0.8474(4) 1.000 0.045(4) . .
C41 C Uani 0.3069(9) 0.7368(7) 0.8195(2) 1.000 0.048(3) . .
C42 C Uani 0.3386(8) 0.6273(7) 0.8275(2) 1.000 0.039(2) . .
C43 C Uani 0.4484(16) 0.5937(14) 0.8622(5) 1.000 0.039(4) . .
C44 C Uani 0.7716(11) 0.1016(6) 0.8728(2) 1.000 0.042(3) . .
C45 C Uani 0.7410(11) 0.2273(9) 0.8092(3) 1.000 0.037(3) . .
C46 C Uani 0.6623(11) 0.3315(9) 0.7976(4) 1.000 0.035(3) . .
C47 C Uani 0.698(2) 0.3822(14) 0.7489(4) 1.000 0.058(5) . .
C48 C Uani 0.7547(8) 0.5017(6) 0.8047(2) 1.000 0.035(2) . .
C49 C Uani 0.8119(8) 0.6099(6) 0.8200(2) 1.000 0.035(2) . .
C50 C Uani 0.7645(9) 0.7020(6) 0.7939(2) 1.000 0.044(3) . .
C51 C Uani 0.8194(10) 0.8048(6) 0.8069(3) 1.000 0.048(3) . .
C52 C Uani 0.9251(14) 0.8139(11) 0.8451(5) 1.000 0.053(4) . .
C53 C Uani 0.9723(10) 0.7259(8) 0.8714(3) 1.000 0.049(3) . .
C54 C Uani 0.9173(15) 0.6185(13) 0.8591(5) 1.000 0.042(4) . .
H2 H Uiso 1.18900 0.32600 0.45240 1.000 0.0490 calc R
H3 H Uiso 1.25500 0.48560 0.49090 1.000 0.0590 calc R
H4 H Uiso 1.34210 0.47770 0.57080 1.000 0.0520 calc R
H6A H Uiso 1.05550 0.10770 0.48800 1.000 0.0450 calc R
H6B H Uiso 1.18460 0.12600 0.45250 1.000 0.0450 calc R
H7A H Uiso 1.11720 -0.08950 0.48500 1.000 0.0570 calc R
H7B H Uiso 1.27070 -0.08030 0.45830 1.000 0.0570 calc R
H8 H Uiso 1.42130 -0.13080 0.52500 1.000 0.0420 calc R
H9A H Uiso 1.22160 -0.27450 0.47750 1.000 0.0600 calc R
H9B H Uiso 1.38750 -0.30380 0.50430 1.000 0.0600 calc R
H12 H Uiso 1.05970 -0.12170 0.63910 1.000 0.0530 calc R
H13 H Uiso 0.94210 -0.17700 0.70330 1.000 0.0580 calc R
H14 H Uiso 0.92700 -0.36270 0.71850 1.000 0.0650 calc R
H15 H Uiso 1.00770 -0.49270 0.66710 1.000 0.0590 calc R
H16 H Uiso 1.13460 -0.43530 0.60490 1.000 0.0530 calc R
H17A H Uiso 1.45620 0.30780 0.63390 1.000 0.0520 calc R
H17B H Uiso 1.29730 0.36710 0.64350 1.000 0.0520 calc R
H18A H Uiso 1.29570 0.24050 0.71050 1.000 0.0560 calc R
H18B H Uiso 1.44830 0.18100 0.69520 1.000 0.0560 calc R
H19 H Uiso 1.15120 0.07700 0.69830 1.000 0.0550 calc R
H20A H Uiso 1.40870 0.08050 0.76250 1.000 0.0830 calc R
H20B H Uiso 1.23830 0.03360 0.76910 1.000 0.0830 calc R
H23 H Uiso 1.55790 -0.13060 0.62660 1.000 0.0670 calc R
H24 H Uiso 1.65070 -0.29710 0.60230 1.000 0.0880 calc R
H25 H Uiso 1.59610 -0.45760 0.64090 1.000 0.0780 calc R
H26 H Uiso 1.44490 -0.45250 0.70230 1.000 0.0630 calc R
H27 H Uiso 1.35710 -0.28650 0.72660 1.000 0.0670 calc R
H29 H Uiso 0.72370 0.07750 1.04790 1.000 0.0510 calc R
H30 H Uiso 0.75090 -0.08480 1.00480 1.000 0.0610 calc R
H31 H Uiso 0.78980 -0.07100 0.92730 1.000 0.0490 calc R
H33A H Uiso 0.58180 0.29810 1.01320 1.000 0.0440 calc R
H33B H Uiso 0.73330 0.27900 1.04820 1.000 0.0440 calc R
H34A H Uiso 0.82380 0.47610 1.04220 1.000 0.0510 calc R
H34B H Uiso 0.64860 0.48430 1.01910 1.000 0.0510 calc R
H35 H Uiso 0.91600 0.53800 0.97260 1.000 0.0440 calc R
H36A H Uiso 0.75640 0.68020 1.02480 1.000 0.0570 calc R
H36B H Uiso 0.89700 0.71140 0.99460 1.000 0.0570 calc R
H39 H Uiso 0.55010 0.83620 0.89960 1.000 0.0520 calc R
H40 H Uiso 0.36450 0.88890 0.84280 1.000 0.0550 calc R
H41 H Uiso 0.23210 0.75900 0.79540 1.000 0.0570 calc R
H42 H Uiso 0.28400 0.57380 0.80870 1.000 0.0460 calc R
H43 H Uiso 0.46890 0.51800 0.86710 1.000 0.0460 calc R
H44A H Uiso 0.88210 0.09750 0.86680 1.000 0.0510 calc R
H44B H Uiso 0.71630 0.03980 0.85670 1.000 0.0510 calc R
H45A H Uiso 0.70140 0.16920 0.78750 1.000 0.0450 calc R
H45B H Uiso 0.85400 0.23480 0.80740 1.000 0.0450 calc R
H46 H Uiso 0.54790 0.32230 0.79830 1.000 0.0420 calc R
H47A H Uiso 0.78610 0.34380 0.73650 1.000 0.0690 calc R
H47B H Uiso 0.60620 0.37690 0.72610 1.000 0.0690 calc R
H50 H Uiso 0.69430 0.69390 0.76700 1.000 0.0530 calc R
H51 H Uiso 0.78490 0.86790 0.78990 1.000 0.0580 calc R
H52 H Uiso 0.96650 0.88400 0.85330 1.000 0.0630 calc R
H53 H Uiso 1.04220 0.73580 0.89820 1.000 0.0590 calc R
H54 H Uiso 0.95090 0.55590 0.87660 1.000 0.0500 calc R

loop_
_atom_type_symbol
_atom_type_description
_atom_type_scat_dispersion_real
_atom_type_scat_dispersion_imag
_atom_type_scat_source
O O 0.0106 0.0060 'International Tables Vol C Tables 4.2.6.8 and 6.1.1.4'
N N 0.0061 0.0033 'International Tables Vol C Tables 4.2.6.8 and 6.1.1.4'
Cl Cl 0.1484 0.1585 'International Tables Vol C Tables 4.2.6.8 and 6.1.1.4'
Cd Cd -0.8075 1.2024 'International Tables Vol C Tables 4.2.6.8 and 6.1.1.4'
H H 0.0000 0.0000 'International Tables Vol C Tables 4.2.6.8 and 6.1.1.4'
C C 0.0033 0.0016 'International Tables Vol C Tables 4.2.6.8 and 6.1.1.4'

loop_
_exptl_crystal_face_index_h
_exptl_crystal_face_index_k
_exptl_crystal_face_index_l
_exptl_crystal_face_perp_dist
-3 -1 -1 0.1110
0 2 1 0.0450
1 0 0 0.0960
0 -2 -1 0.0070
0 0 1 0.0200
0 0 -1 0.0070

loop_
_geom_angle_atom_site_label_1
_geom_angle_atom_site_label_2
_geom_angle_atom_site_label_3
_geom_angle
_geom_angle_site_symmetry_1
_geom_angle_publ_flag
Cl1 Cd1 O1 86.5(2) . yes
Cl1 Cd1 O3 90.3(2) . yes
Cl1 Cd1 N1 83.0(3) . yes
Cl1 Cd1 N2 87.4(2) . yes
Cl1 Cd1 N3 101.8(3) . yes
O1 Cd1 O3 130.0(4) . yes
O1 Cd1 N1 64.1(4) . yes
O1 Cd1 N2 69.2(4) . yes
O1 Cd1 N3 160.0(4) . yes
O3 Cd1 N1 66.0(4) . yes
O3 Cd1 N2 160.5(3) . yes
O3 Cd1 N3 68.7(4) . yes
N1 Cd1 N2 132.7(4) . yes
N1 Cd1 N3 134.4(4) . yes
N2 Cd1 N3 92.9(4) . yes
Cl1 Cd2 Cl2 89.03(13) . yes
Cl1 Cd2 Cl3 115.07(16) . yes
Cl1 Cd2 Cl4 110.53(17) . yes
Cl2 Cd2 Cl3 111.97(16) . yes
Cl2 Cd2 Cl4 107.45(17) . yes
Cl3 Cd2 Cl4 118.67(17) . yes
Cl5 Cd3 N5 88.0(2) . yes
Cl5 Cd3 N6 103.7(3) . yes
O5 Cd3 O7 128.8(4) . yes
O5 Cd3 N4 65.0(4) . yes
O5 Cd3 N5 68.1(4) . yes
O5 Cd3 N6 158.4(4) . yes
O7 Cd3 N4 64.1(4) . yes
O7 Cd3 N5 162.9(4) . yes
O7 Cd3 N6 70.9(4) . yes
N4 Cd3 N5 132.2(4) . yes
N4 Cd3 N6 134.7(4) . yes
N5 Cd3 N6 93.0(4) . yes
Cl5 Cd3 O5 86.6(2) . yes
Cl5 Cd3 O7 90.1(2) . yes
Cl5 Cd3 N4 80.9(2) . yes
Cl5 Cd4 Cl6 89.24(13) . yes
Cl5 Cd4 Cl7 116.38(17) . yes
Cl5 Cd4 Cl8 108.32(17) . yes
Cl7 Cd4 Cl8 116.92(19) . yes
Cl6 Cd4 Cl7 113.92(17) . yes
Cl6 Cd4 Cl8 108.59(17) . yes
Cd1 Cl1 Cd2 131.01(16) . yes
Cd1 Cl2 Cd2 130.67(17) 1_455 yes
Cd3 Cl5 Cd4 128.78(16) . yes
Cd3 Cl6 Cd4 132.92(17) 1_455 yes
Cd1 O1 C7 113.1(8) . yes
C6 O1 C7 117.3(9) . yes
Cd1 O1 C6 113.2(6) . yes
C9 O2 C10 106.3(7) . yes
Cd1 O3 C17 117.4(5) . yes
Cd1 O3 C18 115.7(7) . yes
C17 O3 C18 115.0(8) . yes
C20 O4 C21 105.0(7) . yes
Cd3 O5 C34 115.1(8) . yes
Cd3 O5 C33 111.7(7) . yes
C33 O5 C34 115.9(10) . yes
C36 O6 C37 107.4(6) . yes
Cd3 O7 C44 119.0(6) . yes
C44 O7 C45 115.4(8) . yes
Cd3 O7 C45 112.1(7) . yes
C47 O8 C48 108.6(7) . yes
Cd1 N1 C5 119.9(8) . yes
Cd1 N1 C1 121.3(10) . yes
C1 N1 C5 118.5(12) . yes
Cd1 N2 C8 108.1(6) . yes
Cd1 N2 C10 144.7(6) . yes
C8 N2 C10 107.1(8) . yes
Cd1 N3 C21 140.6(9) . yes
C19 N3 C21 106.8(9) . yes
Cd1 N3 C19 112.6(8) . yes
Cd3 N4 C28 119.8(9) . yes
Cd3 N4 C32 122.2(9) . yes
C28 N4 C32 118.0(12) . yes
Cd3 N5 C35 108.4(7) . yes
Cd3 N5 C37 144.0(8) . yes
C35 N5 C37 107.6(9) . yes
C46 N6 C48 106.9(9) . yes
Cd3 N6 C48 142.3(8) . yes
Cd3 N6 C46 110.7(8) . yes
N1 C1 C6 116.9(11) . yes
N1 C1 C2 122.9(12) . yes
C2 C1 C6 120.2(10) . no
C1 C2 C3 119.5(13) . no
C2 C3 C4 119.2(15) . no
C3 C4 C5 118.0(12) . no
N1 C5 C4 121.8(11) . yes
N1 C5 C17 117.3(10) . yes
C4 C5 C17 120.8(9) . no
O1 C6 C1 107.3(7) . yes
O1 C7 C8 107.6(10) . yes
N2 C8 C7 110.5(8) . yes
C7 C8 C9 113.3(8) . no
N2 C8 C9 104.5(7) . yes
O2 C9 C8 104.4(8) . yes
O2 C10 C11 113.4(6) . yes
N2 C10 C11 129.0(7) . yes
O2 C10 N2 117.6(6) . yes
C12 C11 C16 118.6(9) . no
C10 C11 C12 122.2(10) . no
C10 C11 C16 119.1(7) . no
C11 C12 C13 122.6(14) . no
C12 C13 C14 117.5(10) . no
C13 C14 C15 122.2(9) . no
C14 C15 C16 118.9(11) . no
C11 C16 C15 120.1(9) . no
O3 C17 C5 110.8(7) . yes
O3 C18 C19 106.9(9) . yes
N3 C19 C20 105.8(11) . yes
C18 C19 C20 112.8(10) . no
N3 C19 C18 108.2(9) . yes
O4 C20 C19 103.8(10) . yes
O4 C21 N3 117.4(8) . yes
O4 C21 C22 114.0(6) . yes
N3 C21 C22 128.5(7) . yes
C23 C22 C27 118.1(10) . no
C21 C22 C27 119.7(6) . no
C21 C22 C23 122.2(10) . no
C22 C23 C24 120.3(15) . no
C23 C24 C25 119.9(12) . no
C24 C25 C26 120.6(12) . no
C25 C26 C27 118.7(10) . no
C22 C27 C26 122.5(8) . no
C3 C2 H2 120.24 . no
C1 C2 H2 120.30 . no
C2 C3 H3 120.48 . no
C4 C3 H3 120.33 . no
C5 C4 H4 120.99 . no
C3 C4 H4 121.01 . no
O1 C6 H6B 110.31 . no
C1 C6 H6A 110.15 . no
C1 C6 H6B 110.29 . no
H6A C6 H6B 108.63 . no
O1 C6 H6A 110.17 . no
O1 C7 H7A 110.19 . no
C8 C7 H7A 110.32 . no
C8 C7 H7B 110.23 . no
O1 C7 H7B 110.17 . no
H7A C7 H7B 108.31 . no
N2 C8 H8 109.42 . no
C7 C8 H8 109.50 . no
C9 C8 H8 109.49 . no
O2 C9 H9A 110.86 . no
O2 C9 H9B 110.82 . no
C8 C9 H9A 110.86 . no
H9A C9 H9B 108.99 . no
C8 C9 H9B 110.85 . no
C13 C12 H12 118.71 . no
C11 C12 H12 118.65 . no
C12 C13 H13 121.19 . no
C14 C13 H13 121.30 . no
C13 C14 H14 118.93 . no
C15 C14 H14 118.87 . no
C14 C15 H15 120.69 . no
C16 C15 H15 120.41 . no
C11 C16 H16 119.98 . no
C15 C16 H16 119.95 . no
H17A C17 H17B 108.00 . no
O3 C17 H17A 109.40 . no
O3 C17 H17B 109.45 . no
C5 C17 H17A 109.56 . no
C5 C17 H17B 109.61 . no
C19 C18 H18A 110.34 . no
C19 C18 H18B 110.32 . no
H18A C18 H18B 108.54 . no
O3 C18 H18B 110.41 . no
O3 C18 H18A 110.36 . no
C20 C19 H19 109.96 . no
N3 C19 H19 110.02 . no
C18 C19 H19 109.98 . no
O4 C20 H20B 111.01 . no
C19 C20 H20A 111.00 . no
C19 C20 H20B 111.10 . no
H20A C20 H20B 109.04 . no
O4 C20 H20A 110.85 . no
C22 C23 H23 119.86 . no
C24 C23 H23 119.88 . no
C25 C24 H24 120.09 . no
C23 C24 H24 120.05 . no
C26 C25 H25 119.62 . no
C24 C25 H25 119.81 . no
C25 C26 H26 120.64 . no
C27 C26 H26 120.66 . no
C26 C27 H27 118.74 . no
C22 C27 H27 118.74 . no
N4 C28 C29 122.3(12) . yes
N4 C28 C33 115.7(10) . yes
C29 C28 C33 121.9(9) . no
C28 C29 C30 117.7(13) . no
C29 C30 C31 119.1(14) . no
C30 C31 C32 119.5(11) . no
N4 C32 C31 123.2(11) . yes
N4 C32 C44 116.9(10) . yes
C31 C32 C44 120.0(9) . no
O5 C33 C28 109.8(7) . yes
O5 C34 C35 108.1(10) . yes
N5 C35 C34 109.0(8) . yes
N5 C35 C36 105.2(8) . yes
C34 C35 C36 115.6(8) . no
O6 C36 C35 102.9(7) . yes
O6 C37 N5 116.9(7) . yes
O6 C37 C38 114.6(6) . yes
N5 C37 C38 128.6(8) . yes
C37 C38 C39 120.0(7) . no
C37 C38 C43 121.3(9) . no
C39 C38 C43 118.7(9) . no
C38 C39 C40 120.9(9) . no
C39 C40 C41 120.9(10) . no
C40 C41 C42 118.4(7) . no
C41 C42 C43 121.5(9) . no
C38 C43 C42 119.5(13) . no
O7 C44 C32 110.4(7) . yes
O7 C45 C46 106.9(9) . yes
N6 C46 C45 111.7(9) . yes
N6 C46 C47 101.3(10) . yes
C45 C46 C47 114.5(10) . no
O8 C47 C46 104.4(9) . yes
O8 C48 N6 117.4(8) . yes
O8 C48 C49 114.4(6) . yes
N6 C48 C49 128.1(7) . yes
C48 C49 C50 119.1(6) . no
C48 C49 C54 119.5(8) . no
C50 C49 C54 121.3(9) . no
C49 C50 C51 120.4(6) . no
C50 C51 C52 118.7(8) . no
C51 C52 C53 122.2(11) . no
C52 C53 C54 120.5(10) . no
C49 C54 C53 116.8(12) . no
C28 C29 H29 121.21 . no
C30 C29 H29 121.05 . no
C29 C30 H30 120.59 . no
C31 C30 H30 120.28 . no
C30 C31 H31 120.22 . no
C32 C31 H31 120.28 . no
O5 C33 H33A 109.77 . no
O5 C33 H33B 109.64 . no
C28 C33 H33A 109.80 . no
C28 C33 H33B 109.67 . no
H33A C33 H33B 108.17 . no
O5 C34 H34A 110.02 . no
O5 C34 H34B 110.02 . no
C35 C34 H34A 110.12 . no
C35 C34 H34B 110.10 . no
H34A C34 H34B 108.49 . no
N5 C35 H35 108.91 . no
C34 C35 H35 108.95 . no
C36 C35 H35 109.00 . no
O6 C36 H36A 111.19 . no
O6 C36 H36B 111.22 . no
C35 C36 H36A 111.11 . no
C35 C36 H36B 111.16 . no
H36A C36 H36B 109.19 . no
C38 C39 H39 119.59 . no
C40 C39 H39 119.51 . no
C39 C40 H40 119.48 . no
C41 C40 H40 119.59 . no
C40 C41 H41 120.72 . no
C42 C41 H41 120.84 . no
C41 C42 H42 119.23 . no
C43 C42 H42 119.25 . no
C38 C43 H43 120.23 . no
C42 C43 H43 120.30 . no
O7 C44 H44A 109.58 . no
O7 C44 H44B 109.62 . no
C32 C44 H44A 109.53 . no
C32 C44 H44B 109.50 . no
H44A C44 H44B 108.16 . no
O7 C45 H45A 110.28 . no
O7 C45 H45B 110.28 . no
C46 C45 H45A 110.38 . no
C46 C45 H45B 110.37 . no
H45A C45 H45B 108.58 . no
N6 C46 H46 109.73 . no
C45 C46 H46 109.75 . no
C47 C46 H46 109.51 . no
O8 C47 H47A 110.75 . no
O8 C47 H47B 110.91 . no
C46 C47 H47A 110.92 . no
C46 C47 H47B 111.06 . no
H47A C47 H47B 108.80 . no
C49 C50 H50 119.82 . no
C51 C50 H50 119.82 . no
C50 C51 H51 120.71 . no
C52 C51 H51 120.60 . no
C51 C52 H52 118.86 . no
C53 C52 H52 118.92 . no
C52 C53 H53 119.82 . no
C54 C53 H53 119.65 . no
C49 C54 H54 121.47 . no
C53 C54 H54 121.72 . no

loop_
_geom_bond_atom_site_label_1
_geom_bond_atom_site_label_2
_geom_bond_distance
_geom_bond_publ_flag
Cd1 Cl1 2.601(4) yes
Cd1 O1 2.503(9) yes
Cd1 O3 2.458(9) yes
Cd1 N1 2.424(13) yes
Cd1 N2 2.410(11) yes
Cd1 N3 2.319(12) yes
Cd2 Cl1 2.503(4) yes
Cd2 Cl2 2.517(4) yes
Cd2 Cl3 2.401(5) yes
Cd2 Cl4 2.407(5) yes
Cd3 N6 2.363(12) yes
Cd3 O7 2.471(10) yes
Cd3 Cl5 2.596(4) yes
Cd3 O5 2.527(12) yes
Cd3 N4 2.444(13) yes
Cd3 N5 2.402(12) yes
Cd4 Cl5 2.514(4) yes
Cd4 Cl7 2.390(5) yes
Cd4 Cl8 2.417(5) yes
Cd4 Cl6 2.520(4) yes
O1 C6 1.400(13) yes
O1 C7 1.459(19) yes
O2 C9 1.451(13) yes
O2 C10 1.360(9) yes
O3 C17 1.428(12) yes
O3 C18 1.377(13) yes
O4 C20 1.491(17) yes
O4 C21 1.357(8) yes
O5 C33 1.413(13) yes
O5 C34 1.368(19) yes
O6 C36 1.466(12) yes
O6 C37 1.363(9) yes
O7 C45 1.456(13) yes
O7 C44 1.387(13) yes
O8 C47 1.368(18) yes
O8 C48 1.349(7) yes
N1 C1 1.290(16) yes
N1 C5 1.373(17) yes
N2 C10 1.276(13) yes
N2 C8 1.478(11) yes
N3 C19 1.467(16) yes
N3 C21 1.288(14) yes
N4 C28 1.366(14) yes
N4 C32 1.309(17) yes
N5 C37 1.283(14) yes
N5 C35 1.474(13) yes
N6 C46 1.484(16) yes
N6 C48 1.289(14) yes
C1 C2 1.42(2) no
C1 C6 1.500(14) no
C2 C3 1.34(2) no
C3 C4 1.411(19) no
C4 C5 1.387(16) no
C5 C17 1.493(13) no
C7 C8 1.442(16) no
C8 C9 1.524(13) no
C10 C11 1.503(9) no
C11 C16 1.401(13) no
C11 C12 1.368(18) no
C12 C13 1.364(17) no
C13 C14 1.365(12) no
C14 C15 1.390(15) no
C15 C16 1.358(15) no
C18 C19 1.506(17) no
C19 C20 1.490(18) no
C21 C22 1.484(10) no
C22 C27 1.378(11) no
C22 C23 1.376(18) no
C23 C24 1.37(2) no
C24 C25 1.382(19) no
C25 C26 1.360(18) no
C26 C27 1.360(12) no
C2 H2 0.9501 no
C3 H3 0.9497 no
C4 H4 0.9511 no
C6 H6B 0.9885 no
C6 H6A 0.9907 no
C7 H7B 0.9908 no
C7 H7A 0.9898 no
C8 H8 0.9997 no
C9 H9B 0.9900 no
C9 H9A 0.9896 no
C12 H12 0.9504 no
C13 H13 0.9489 no
C14 H14 0.9499 no
C15 H15 0.9498 no
C16 H16 0.9503 no
C17 H17A 0.9906 no
C17 H17B 0.9909 no
C18 H18A 0.9902 no
C18 H18B 0.9902 no
C19 H19 1.0001 no
C20 H20A 0.9913 no
C20 H20B 0.9880 no
C23 H23 0.9505 no
C24 H24 0.9506 no
C25 H25 0.9494 no
C26 H26 0.9499 no
C27 H27 0.9490 no
C28 C29 1.374(19) no
C28 C33 1.490(13) no
C29 C30 1.40(2) no
C30 C31 1.36(2) no
C31 C32 1.366(15) no
C32 C44 1.496(13) no
C34 C35 1.501(16) no
C35 C36 1.541(13) no
C37 C38 1.471(9) no
C38 C39 1.403(11) no
C38 C43 1.379(17) no
C39 C40 1.356(15) no
C40 C41 1.380(14) no
C41 C42 1.381(12) no
C42 C43 1.385(16) no
C45 C46 1.469(15) no
C46 C47 1.604(17) no
C48 C49 1.467(10) no
C49 C50 1.398(10) no
C49 C54 1.397(15) no
C50 C51 1.384(11) no
C51 C52 1.379(16) no
C52 C53 1.361(17) no
C53 C54 1.430(18) no
C29 H29 0.9527 no
C30 H30 0.9484 no
C31 H31 0.9502 no
C33 H33A 0.9893 no
C33 H33B 0.9901 no
C34 H34A 0.9891 no
C34 H34B 0.9897 no
C35 H35 1.0010 no
C36 H36A 0.9897 no
C36 H36B 0.9892 no
C39 H39 0.9494 no
C40 H40 0.9499 no
C41 H41 0.9500 no
C42 H42 0.9504 no
C43 H43 0.9502 no
C44 H44A 0.9903 no
C44 H44B 0.9891 no
C45 H45A 0.9906 no
C45 H45B 0.9896 no
C46 H46 0.9997 no
C47 H47A 0.9921 no
C47 H47B 0.9902 no
C50 H50 0.9517 no
C51 H51 0.9496 no
C52 H52 0.9506 no
C53 H53 0.9506 no
C54 H54 0.9499 no

loop_
_geom_contact_atom_site_label_1
_geom_contact_atom_site_label_2
_geom_contact_distance
_geom_contact_site_symmetry_2
_geom_contact_publ_flag
Cd1 Cd2 4.6459(15) 1_655 no
Cd1 Cl2 2.595(4) 1_655 no
Cd1 C12 3.919(16) . no
Cd1 C23 3.910(18) . no
Cd2 C9 4.338(12) 2_756 no
Cd2 C17 4.352(9) 1_455 no
Cd3 Cl6 2.592(4) 1_655 no
Cd3 C43 3.849(16) . no
Cd3 C54 3.888(15) . no
Cd3 Cd4 4.6867(15) 1_655 no
Cd4 C36 4.342(12) 2_647 no
Cd4 C45 4.280(10) 1_455 no
Cd1 H23 3.3541 . no
Cd1 H12 3.1320 . no
Cd2 H47A 3.8667 . no
Cd2 H17A 3.5426 1_455 no
Cd2 H18B 3.5646 1_455 no
Cd2 H23 3.8028 1_455 no
Cd2 H19 3.5669 . no
Cd2 H9A 3.4932 2_756 no
Cd3 H54 3.2693 . no
Cd3 H43 3.0586 . no
Cd4 H45B 3.4047 1_455 no
Cd4 H46 3.6523 . no
Cd4 H44A 3.5870 1_455 no
Cd4 H36A 3.4442 2_647 no
Cd4 H43 3.7265 . no
Cl1 C12 3.631(18) . no
Cl1 C3 3.599(16) 2_746 no
Cl2 C9 3.632(12) 2_756 no
Cl2 C3 3.620(17) 2_746 no
Cl3 C45 3.646(11) . no
Cl4 C47 3.596(13) . no
Cl5 C43 3.553(17) . no
Cl6 C30 3.641(17) 2_657 no
Cl1 H12 2.7853 . no
Cl1 H9A 3.1051 2_756 no
Cl1 H3 2.9355 2_746 no
Cl1 H6A 3.0183 . no
Cl2 H9B 3.0428 2_756 no
Cl2 H23 2.7287 1_455 no
Cl2 H8 3.1169 1_455 no
Cl2 H3 2.9246 2_746 no
Cl3 H45A 2.8330 . no
Cl3 H13 3.0836 . no
Cl4 H15 3.0095 1_565 no
Cl4 H47A 3.0407 . no
Cl4 H25 3.0553 1_465 no
Cl4 H7B 2.8403 2_756 no
Cl4 H17A 2.8467 1_455 no
Cl5 H36A 3.0790 2_647 no
Cl5 H43 2.7140 . no
Cl5 H33A 2.9603 . no
Cl5 H30 2.9854 2_657 no
Cl6 H35 3.0261 1_455 no
Cl6 H54 2.7358 1_455 no
Cl6 H30 3.0378 2_657 no
Cl7 H46 3.0131 . no
Cl7 H18A 2.7897 1_455 no
Cl7 H42 2.8910 . no
Cl8 H44A 2.7575 1_455 no
Cl8 H20B 2.9840 1_455 no
Cl8 H40 2.8252 1_545 no
Cl8 H52 3.0906 1_445 no
Cl8 H34A 2.8981 2_647 no
O1 Cl2 3.318(10) 1_655 no
O2 C6 3.380(9) 2_746 no
O2 C4 3.403(13) 1_545 no
O4 C41 3.314(9) 1_645 no
O4 C40 3.372(13) 1_645 no
O5 Cl6 3.351(11) 1_655 no
O6 C30 3.394(17) 1_565 no
O8 C26 3.325(11) 1_465 no
O2 H16 2.4152 . no
O2 H4 2.8386 1_545 no
O2 H6A 2.5678 2_746 no
O2 H3 2.9187 1_545 no
O4 H27 2.5683 . no
O4 H41 2.9049 1_645 no
O6 H39 2.4272 . no
O6 H33A 2.6943 2_657 no
O6 H30 2.7726 1_565 no
O6 H31 2.8780 1_565 no
O8 H50 2.5408 . no
O8 H14 2.7871 1_565 no
N1 Cl2 3.329(12) 1_655 no
N2 C23 3.255(18) . no
N3 C12 3.33(2) . no
N4 Cl6 3.441(12) 1_655 no
N5 C54 3.152(18) . no
N6 C43 3.358(19) . no
N2 H12 2.7787 . no
N3 H12 2.7323 . no
N3 H23 2.9188 . no
N5 H43 2.7477 . no
N5 H54 2.8639 . no
N6 H43 2.7799 . no
N6 H54 2.8571 . no
C3 Cl1 3.599(17) 2_756 no
C3 Cl2 3.620(17) 2_756 no
C4 O2 3.403(13) 1_565 no
C6 O2 3.380(9) 2_756 no
C9 Cl2 3.632(12) 2_746 no
C9 Cd2 4.338(12) 2_746 no
C10 C22 3.595(9) . no
C10 C23 3.432(17) . no
C11 C27 3.490(11) . no
C11 C22 3.446(10) . no
C12 C22 3.462(15) . no
C12 Cd1 3.919(16) . no
C12 C21 3.329(16) . no
C12 N3 3.33(2) . no
C12 Cl1 3.631(18) . no
C12 C27 3.597(16) . no
C16 C26 3.577(12) . no
C16 C27 3.593(12) . no
C17 Cd2 4.352(9) 1_655 no
C21 C12 3.329(16) . no
C22 C10 3.595(9) . no
C22 C12 3.462(15) . no
C22 C11 3.446(10) . no
C23 Cd1 3.910(18) . no
C23 C10 3.432(17) . no
C23 N2 3.255(18) . no
C26 C16 3.577(12) . no
C26 O8 3.325(11) 1_645 no
C27 C12 3.597(16) . no
C27 C16 3.593(12) . no
C27 C11 3.490(11) . no
C30 Cl6 3.641(17) 2_647 no
C30 O6 3.394(17) 1_545 no
C33 C39 3.564(11) 2_647 no
C36 Cd4 4.342(12) 2_657 no
C37 C53 3.592(11) . no
C37 C54 3.263(15) . no
C38 C49 3.417(9) . no
C39 C33 3.564(11) 2_657 no
C40 O4 3.372(13) 1_465 no
C41 O4 3.314(9) 1_465 no
C41 C53 3.394(11) 1_455 no
C41 C52 3.584(15) 1_455 no
C43 C49 3.491(16) . no
C43 N6 3.358(19) . no
C43 Cd3 3.849(16) . no
C43 Cl5 3.553(17) . no
C43 C48 3.455(16) . no
C45 Cl3 3.646(11) . no
C45 Cd4 4.280(10) 1_655 no
C47 Cl4 3.596(13) . no
C48 C43 3.455(16) . no
C49 C38 3.417(9) . no
C49 C43 3.491(16) . no
C52 C41 3.584(15) 1_655 no
C53 C41 3.394(11) 1_655 no
C53 C37 3.592(11) . no
C54 N5 3.152(18) . no
C54 C37 3.263(15) . no
C54 Cd3 3.888(15) . no
C3 H8 3.0668 2_856 no
C4 H16 2.8582 1_565 no
C9 H3 3.0549 1_545 no
C21 H12 3.0787 . no
C26 H50 3.0651 1_645 no
C27 H50 2.9554 1_645 no
C29 H35 3.0869 2_747 no
C30 H35 3.0589 2_747 no
C31 H39 2.9175 1_545 no
C36 H30 2.9878 1_565 no
C39 H33B 2.9810 2_657 no
C41 H27 2.7948 1_465 no
C50 H14 2.8289 1_565 no
C52 H31 3.0991 1_565 no
H2 H6B 2.4441 . no
H3 C9 3.0549 1_565 no
H3 O2 2.9187 1_565 no
H3 Cl2 2.9246 2_756 no
H3 Cl1 2.9355 2_756 no
H4 H16 2.3831 1_565 no
H4 O2 2.8386 1_565 no
H4 H17B 2.5717 . no
H6A H7A 2.4715 . no
H6A Cl1 3.0183 . no
H6A O2 2.5678 2_756 no
H6B H2 2.4441 . no
H6B H24 2.4266 2_856 no
H7A H9A 2.4520 . no
H7A H6A 2.4715 . no
H7B H9A 2.4837 . no
H7B Cl4 2.8403 2_746 no
H8 Cl2 3.1169 1_655 no
H8 C3 3.0668 2_846 no
H9A H7B 2.4837 . no
H9A H7A 2.4520 . no
H9A Cl1 3.1051 2_746 no
H9A Cd2 3.4932 2_746 no
H9B Cl2 3.0428 2_746 no
H12 N2 2.7787 . no
H12 N3 2.7323 . no
H12 Cd1 3.1320 . no
H12 Cl1 2.7853 . no
H12 C21 3.0787 . no
H13 Cl3 3.0836 . no
H14 C50 2.8289 1_545 no
H14 O8 2.7871 1_545 no
H15 Cl4 3.0095 1_545 no
H16 C4 2.8582 1_545 no
H16 H4 2.3831 1_545 no
H16 O2 2.4152 . no
H17A Cd2 3.5426 1_655 no
H17A Cl4 2.8467 1_655 no
H17A H18B 2.3699 . no
H17B H18A 2.4915 . no
H17B H4 2.5717 . no
H18A Cl7 2.7897 1_655 no
H18A H17B 2.4915 . no
H18B H20A 2.3650 . no
H18B Cd2 3.5646 1_655 no
H18B H17A 2.3699 . no
H19 Cd2 3.5669 . no
H20A H18B 2.3650 . no
H20B Cl8 2.9840 1_655 no
H23 Cd2 3.8028 1_655 no
H23 Cl2 2.7287 1_655 no
H23 Cd1 3.3541 . no
H23 N3 2.9188 . no
H24 H6B 2.4266 2_846 no
H25 Cl4 3.0553 1_645 no
H26 H47B 2.5692 1_645 no
H27 C41 2.7948 1_645 no
H27 H41 2.4289 1_645 no
H27 O4 2.5683 . no
H29 H33B 2.4635 . no
H30 O6 2.7726 1_545 no
H30 C36 2.9878 1_545 no
H30 Cl5 2.9854 2_647 no
H30 Cl6 3.0378 2_647 no
H31 O6 2.8780 1_545 no
H31 C52 3.0991 1_545 no
H31 H39 2.4375 1_545 no
H31 H44B 2.4952 . no
H33A Cl5 2.9603 . no
H33A H34B 2.3500 . no
H33A O6 2.6943 2_647 no
H33B H29 2.4635 . no
H33B H34A 2.5438 . no
H33B C39 2.9810 2_647 no
H33B H53 2.4372 2_747 no
H34A H33B 2.5438 . no
H34A Cl8 2.8981 2_657 no
H34B H33A 2.3500 . no
H34B H36A 2.5693 . no
H35 Cl6 3.0261 1_655 no
H35 C29 3.0869 2_757 no
H35 C30 3.0589 2_757 no
H36A H34B 2.5693 . no
H36A Cd4 3.4442 2_657 no
H36A Cl5 3.0790 2_657 no
H39 O6 2.4272 . no
H39 C31 2.9175 1_565 no
H39 H31 2.4375 1_565 no
H40 Cl8 2.8252 1_565 no
H41 O4 2.9049 1_465 no
H41 H27 2.4289 1_465 no
H42 Cl7 2.8910 . no
H43 Cd3 3.0586 . no
H43 Cd4 3.7265 . no
H43 Cl5 2.7140 . no
H43 N5 2.7477 . no
H43 N6 2.7799 . no
H44A Cd4 3.5870 1_655 no
H44A Cl8 2.7575 1_655 no
H44A H45B 2.4063 . no
H44B H31 2.4952 . no
H44B H45A 2.5558 . no
H45A Cl3 2.8330 . no
H45A H44B 2.5558 . no
H45B Cd4 3.4047 1_655 no
H45B H44A 2.4063 . no
H45B H47A 2.4822 . no
H46 Cd4 3.6523 . no
H46 Cl7 3.0131 . no
H47A Cd2 3.8667 . no
H47A Cl4 3.0407 . no
H47A H45B 2.4822 . no
H47B H26 2.5692 1_465 no
H50 O8 2.5408 . no
H50 C26 3.0651 1_465 no
H50 C27 2.9554 1_465 no
H52 Cl8 3.0906 1_665 no
H53 H33B 2.4372 2_757 no
H54 Cd3 3.2693 . no
H54 Cl6 2.7358 1_655 no
H54 N5 2.8639 . no
H54 N6 2.8571 . no

loop_
_geom_hbond_atom_site_label_D
_geom_hbond_atom_site_label_H
_geom_hbond_atom_site_label_A
_geom_hbond_distance_DH
_geom_hbond_distance_HA
_geom_hbond_distance_DA
_geom_hbond_angle_DHA
_geom_hbond_site_symmetry_A
_geom_hbond_publ_flag
C6 H6A O2 0.9900 2.5700 3.380(9) 139.00 2_756 yes
C12 H12 Cl1 0.9500 2.7900 3.631(18) 149.00 . yes
C16 H16 O2 0.9500 2.4200 2.749(10) 100.00 . yes
C18 H18A Cl7 0.9900 2.7900 3.744(11) 162.00 1_655 yes
C23 H23 Cl2 0.9500 2.7300 3.67(2) 169.00 1_655 yes
C40 H40 Cl8 0.9500 2.8300 3.664(13) 148.00 1_565 yes
C43 H43 Cl5 0.9500 2.7100 3.553(17) 148.00 . yes
C44 H44A Cl8 0.9900 2.7600 3.734(11) 169.00 1_655 yes
C54 H54 Cl6 0.9500 2.7400 3.674(16) 169.00 1_655 yes

loop_
_geom_torsion_atom_site_label_1
_geom_torsion_atom_site_label_2
_geom_torsion_atom_site_label_3
_geom_torsion_atom_site_label_4
_geom_torsion
_geom_torsion_site_symmetry_1
_geom_torsion_site_symmetry_2
_geom_torsion_site_symmetry_4
_geom_torsion_publ_flag
O1 Cd1 Cl1 Cd2 -155.9(4) . . . no
O3 Cd1 Cl1 Cd2 -25.8(3) . . . no
N1 Cd1 Cl1 Cd2 -91.5(4) . . . no
N2 Cd1 Cl1 Cd2 134.9(3) . . . no
N3 Cd1 Cl1 Cd2 42.5(4) . . . no
N3 Cd1 N1 C1 -175.9(7) . . . no
Cl1 Cd1 N1 C5 110.3(8) . . . no
O1 Cd1 N1 C5 -160.2(9) . . . no
O3 Cd1 N1 C5 16.8(7) . . . no
N2 Cd1 N1 C5 -169.8(6) . . . no
N3 Cd1 N1 C5 10.7(10) . . . no
O1 Cd1 Cl2 Cd2 161.8(4) 1_455 1_455 . no
O3 Cd1 Cl2 Cd2 31.3(3) 1_455 1_455 . no
N1 Cd1 Cl2 Cd2 97.0(4) 1_455 1_455 . no
N2 Cd1 Cl2 Cd2 -130.7(3) 1_455 1_455 . no
N3 Cd1 Cl2 Cd2 -37.4(4) 1_455 1_455 . no
Cl1 Cd1 O1 C6 51.4(6) . . . no
O3 Cd1 O1 C6 -36.0(8) . . . no
N1 Cd1 O1 C6 -32.5(6) . . . no
N2 Cd1 O1 C6 140.0(7) . . . no
Cl1 Cd1 O1 C7 -85.0(8) . . . no
O3 Cd1 O1 C7 -172.4(7) . . . no
N1 Cd1 O1 C7 -168.9(9) . . . no
N2 Cd1 O1 C7 3.5(8) . . . no
Cl1 Cd1 O3 C17 -108.4(7) . . . no
O1 Cd1 O3 C17 -22.7(8) . . . no
N1 Cd1 O3 C17 -26.2(6) . . . no
N3 Cd1 O3 C17 149.1(8) . . . no
Cl1 Cd1 O3 C18 110.5(7) . . . no
O1 Cd1 O3 C18 -163.8(7) . . . no
N1 Cd1 O3 C18 -167.3(8) . . . no
N3 Cd1 O3 C18 8.0(7) . . . no
Cl1 Cd1 N1 C1 -76.3(8) . . . no
O1 Cd1 N1 C1 13.2(8) . . . no
O3 Cd1 N1 C1 -169.7(10) . . . no
N2 Cd1 N1 C1 3.6(11) . . . no
O3 Cd1 N3 C19 23.9(7) . . . no
N1 Cd1 N3 C19 30.0(10) . . . no
N2 Cd1 N3 C19 -149.6(8) . . . no
Cl1 Cd1 N3 C21 115.8(12) . . . no
O3 Cd1 N3 C21 -158.6(14) . . . no
N1 Cd1 N3 C21 -152.5(11) . . . no
Cl1 Cd1 N2 C8 113.8(5) . . . no
O1 Cd1 N2 C8 26.6(5) . . . no
N1 Cd1 N2 C8 35.8(7) . . . no
N3 Cd1 N2 C8 -144.5(6) . . . no
Cl1 Cd1 N2 C10 -62.8(10) . . . no
O1 Cd1 N2 C10 -150.1(11) . . . no
N1 Cd1 N2 C10 -140.8(10) . . . no
N3 Cd1 N2 C10 38.9(11) . . . no
Cl1 Cd1 N3 C19 -61.7(8) . . . no
N2 Cd1 N3 C21 27.8(13) . . . no
Cl3 Cd2 Cl1 Cd1 -60.6(3) . . . no
Cl4 Cd2 Cl1 Cd1 77.2(3) . . . no
Cl2 Cd2 Cl1 Cd1 -174.5(3) . . . no
Cl3 Cd2 Cl2 Cd1 50.0(3) . . 1_455 no
Cl4 Cd2 Cl2 Cd1 -82.0(3) . . 1_455 no
Cl1 Cd2 Cl2 Cd1 166.7(3) . . 1_455 no
Cl5 Cd3 N4 C32 107.5(8) . . . no
O5 Cd3 N4 C32 -162.0(9) . . . no
O7 Cd3 N4 C32 12.9(7) . . . no
O5 Cd3 Cl6 Cd4 151.7(4) 1_455 1_455 . no
O7 Cd3 Cl6 Cd4 22.5(3) 1_455 1_455 . no
N4 Cd3 Cl6 Cd4 86.4(4) 1_455 1_455 . no
N5 Cd3 Cl6 Cd4 -141.5(4) 1_455 1_455 . no
N6 Cd3 Cl6 Cd4 -48.4(4) 1_455 1_455 . no
Cl5 Cd3 O5 C33 48.0(6) . . . no
O7 Cd3 O5 C33 -39.4(8) . . . no
N4 Cd3 O5 C33 -33.6(6) . . . no
N5 Cd3 O5 C33 137.2(7) . . . no
N6 Cd3 O5 C33 167.8(8) . . . no
Cl5 Cd3 O5 C34 -86.9(9) . . . no
O7 Cd3 O5 C34 -174.3(8) . . . no
N4 Cd3 O5 C34 -168.5(10) . . . no
N5 Cd3 O5 C34 2.3(9) . . . no
N6 Cd3 O5 C34 32.9(14) . . . no
Cl5 Cd3 O7 C44 -103.8(7) . . . no
O5 Cd3 O7 C44 -18.0(9) . . . no
N4 Cd3 O7 C44 -23.9(7) . . . no
N6 Cd3 O7 C44 151.7(8) . . . no
Cl5 Cd3 O7 C45 117.4(6) . . . no
O5 Cd3 O7 C45 -156.9(6) . . . no
N4 Cd3 O7 C45 -162.8(7) . . . no
N6 Cd3 O7 C45 12.8(6) . . . no
Cl5 Cd3 N4 C28 -74.9(7) . . . no
O5 Cd3 N4 C28 15.6(7) . . . no
O7 Cd3 N4 C28 -169.4(9) . . . no
N5 Cd3 N4 C28 4.0(10) . . . no
N6 Cd3 N4 C28 -175.2(7) . . . no
O7 Cd3 N6 C46 17.6(6) . . . no
N4 Cd3 N6 C46 23.1(9) . . . no
N5 Cd3 N6 C46 -156.3(7) . . . no
N5 Cd3 N4 C32 -173.6(7) . . . no
N6 Cd3 N4 C32 7.1(10) . . . no
Cl5 Cd3 N5 C35 115.8(6) . . . no
O5 Cd3 N5 C35 28.7(6) . . . no
N4 Cd3 N5 C35 40.0(8) . . . no
N6 Cd3 N5 C35 -140.5(6) . . . no
Cl5 Cd3 N5 C37 -64.5(12) . . . no
O5 Cd3 N5 C37 -151.7(12) . . . no
N4 Cd3 N5 C37 -140.4(11) . . . no
N6 Cd3 N5 C37 39.1(12) . . . no
Cl5 Cd3 N6 C46 -67.6(7) . . . no
O5 Cd3 N6 C46 175.5(8) . . . no
N5 Cd3 N6 C48 27.9(13) . . . no
O5 Cd3 N6 C48 0(2) . . . no
O5 Cd3 Cl5 Cd4 -163.9(4) . . . no
Cl5 Cd3 N6 C48 116.6(12) . . . no
O7 Cd3 Cl5 Cd4 -35.0(3) . . . no
O7 Cd3 N6 C48 -158.2(13) . . . no
N4 Cd3 N6 C48 -152.6(11) . . . no
N6 Cd3 Cl5 Cd4 35.3(4) . . . no
N4 Cd3 Cl5 Cd4 -98.7(4) . . . no
N5 Cd3 Cl5 Cd4 128.0(4) . . . no
Cl7 Cd4 Cl6 Cd3 61.9(3) . . 1_455 no
Cl7 Cd4 Cl5 Cd3 -45.8(3) . . . no
Cl8 Cd4 Cl6 Cd3 -70.3(3) . . 1_455 no
Cl5 Cd4 Cl6 Cd3 -179.4(3) . . 1_455 no
Cl6 Cd4 Cl5 Cd3 -162.3(2) . . . no
Cl8 Cd4 Cl5 Cd3 88.4(3) . . . no
C6 O1 C7 C8 -168.3(8) . . . no
Cd1 O1 C6 C1 46.0(8) . . . no
C7 O1 C6 C1 -179.5(9) . . . no
Cd1 O1 C7 C8 -33.8(12) . . . no
C9 O2 C10 N2 -1.2(9) . . . no
C9 O2 C10 C11 177.7(7) . . . no
C10 O2 C9 C8 -0.4(9) . . . no
Cd1 O3 C18 C19 -36.4(10) . . . no
C17 O3 C18 C19 -178.4(8) . . . no
Cd1 O3 C17 C5 32.0(9) . . . no
C18 O3 C17 C5 173.4(8) . . . no
C20 O4 C21 C22 174.0(9) . . . no
C20 O4 C21 N3 -5.3(13) . . . no
C21 O4 C20 C19 9.8(13) . . . no
C34 O5 C33 C28 -178.1(9) . . . no
Cd3 O5 C34 C35 -32.1(12) . . . no
C33 O5 C34 C35 -165.1(9) . . . no
Cd3 O5 C33 C28 47.4(8) . . . no
C36 O6 C37 N5 -1.0(9) . . . no
C37 O6 C36 C35 -0.6(8) . . . no
C36 O6 C37 C38 179.0(6) . . . no
C45 O7 C44 C32 168.8(8) . . . no
C44 O7 C45 C46 178.7(8) . . . no
Cd3 O7 C44 C32 31.2(10) . . . no
Cd3 O7 C45 C46 -40.9(9) . . . no
C47 O8 C48 N6 -8.3(12) . . . no
C47 O8 C48 C49 173.4(9) . . . no
C48 O8 C47 C46 11.6(13) . . . no
Cd1 N1 C1 C2 -174.3(8) . . . no
C5 N1 C1 C6 180.0(8) . . . no
Cd1 N1 C1 C6 6.5(12) . . . no
C1 N1 C5 C4 -0.4(15) . . . no
C1 N1 C5 C17 179.7(9) . . . no
C5 N1 C1 C2 -0.8(16) . . . no
Cd1 N1 C5 C4 173.2(7) . . . no
Cd1 N1 C5 C17 -6.7(11) . . . no
Cd1 N2 C10 O2 178.9(7) . . . no
C10 N2 C8 C9 -2.3(9) . . . no
Cd1 N2 C8 C7 -58.0(9) . . . no
Cd1 N2 C10 C11 0.2(15) . . . no
C8 N2 C10 O2 2.3(9) . . . no
C10 N2 C8 C7 119.9(9) . . . no
Cd1 N2 C8 C9 179.8(6) . . . no
C8 N2 C10 C11 -176.4(6) . . . no
C21 N3 C19 C20 8.3(13) . . . no
Cd1 N3 C19 C18 -52.3(10) . . . no
C21 N3 C19 C18 129.4(9) . . . no
C19 N3 C21 C22 178.9(9) . . . no
Cd1 N3 C21 O4 -179.5(9) . . . no
Cd1 N3 C21 C22 1.4(19) . . . no
C19 N3 C21 O4 -1.9(13) . . . no
Cd1 N3 C19 C20 -173.4(9) . . . no
C32 N4 C28 C33 -178.9(8) . . . no
Cd3 N4 C32 C31 178.6(7) . . . no
Cd3 N4 C28 C33 3.3(11) . . . no
Cd3 N4 C32 C44 -1.9(11) . . . no
C28 N4 C32 C44 -179.6(8) . . . no
C28 N4 C32 C31 0.9(14) . . . no
C32 N4 C28 C29 -1.8(15) . . . no
Cd3 N4 C28 C29 -179.6(8) . . . no
Cd3 N5 C35 C36 177.5(5) . . . no
Cd3 N5 C37 C38 2.5(16) . . . no
C35 N5 C37 C38 -177.8(6) . . . no
Cd3 N5 C35 C34 -58.0(9) . . . no
Cd3 N5 C37 O6 -177.5(8) . . . no
C37 N5 C35 C34 122.2(9) . . . no
C37 N5 C35 C36 -2.3(10) . . . no
C35 N5 C37 O6 2.1(10) . . . no
C48 N6 C46 C45 129.0(9) . . . no
C48 N6 C46 C47 6.7(11) . . . no
Cd3 N6 C46 C45 -48.3(10) . . . no
Cd3 N6 C48 O8 176.0(9) . . . no
C46 N6 C48 O8 0.1(11) . . . no
Cd3 N6 C48 C49 -6.0(18) . . . no
C46 N6 C48 C49 178.1(8) . . . no
Cd3 N6 C46 C47 -170.6(8) . . . no
N1 C1 C2 C3 -0.4(17) . . . no
C2 C1 C6 O1 145.6(9) . . . no
N1 C1 C6 O1 -35.2(11) . . . no
C6 C1 C2 C3 178.7(11) . . . no
C1 C2 C3 C4 2.8(19) . . . no
C2 C3 C4 C5 -3.9(18) . . . no
C3 C4 C5 C17 -177.4(10) . . . no
C3 C4 C5 N1 2.8(15) . . . no
N1 C5 C17 O3 -16.5(12) . . . no
C4 C5 C17 O3 163.7(8) . . . no
O1 C7 C8 C9 178.4(9) . . . no
O1 C7 C8 N2 61.5(12) . . . no
C7 C8 C9 O2 -118.8(9) . . . no
N2 C8 C9 O2 1.5(9) . . . no
O2 C10 C11 C16 17.4(9) . . . no
O2 C10 C11 C12 -166.9(9) . . . no
N2 C10 C11 C12 11.8(13) . . . no
N2 C10 C11 C16 -163.8(8) . . . no
C12 C11 C16 C15 1.9(13) . . . no
C10 C11 C12 C13 -176.0(9) . . . no
C16 C11 C12 C13 -0.4(16) . . . no
C10 C11 C16 C15 177.7(8) . . . no
C11 C12 C13 C14 0.6(16) . . . no
C12 C13 C14 C15 -2.4(14) . . . no
C13 C14 C15 C16 3.9(15) . . . no
C14 C15 C16 C11 -3.5(14) . . . no
O3 C18 C19 C20 173.9(10) . . . no
O3 C18 C19 N3 57.3(11) . . . no
N3 C19 C20 O4 -10.9(14) . . . no
C18 C19 C20 O4 -129.0(11) . . . no
N3 C21 C22 C23 37.9(15) . . . no
O4 C21 C22 C23 -141.3(10) . . . no
O4 C21 C22 C27 39.2(10) . . . no
N3 C21 C22 C27 -141.6(10) . . . no
C21 C22 C27 C26 177.3(8) . . . no
C21 C22 C23 C24 -177.9(10) . . . no
C27 C22 C23 C24 1.6(18) . . . no
C23 C22 C27 C26 -2.3(14) . . . no
C22 C23 C24 C25 -1(2) . . . no
C23 C24 C25 C26 0(2) . . . no
C24 C25 C26 C27 -0.9(18) . . . no
C25 C26 C27 C22 1.9(14) . . . no
C29 C28 C33 O5 148.6(9) . . . no
N4 C28 C29 C30 -0.3(17) . . . no
N4 C28 C33 O5 -34.3(10) . . . no
C33 C28 C29 C30 176.6(11) . . . no
C28 C29 C30 C31 3(2) . . . no
C29 C30 C31 C32 -4.3(19) . . . no
C30 C31 C32 C44 -177.3(11) . . . no
C30 C31 C32 N4 2.2(16) . . . no
N4 C32 C44 O7 -18.9(12) . . . no
C31 C32 C44 O7 160.7(8) . . . no
O5 C34 C35 N5 60.2(12) . . . no
O5 C34 C35 C36 178.4(9) . . . no
C34 C35 C36 O6 -118.6(9) . . . no
N5 C35 C36 O6 1.7(9) . . . no
O6 C37 C38 C43 -165.7(9) . . . no
O6 C37 C38 C39 13.1(9) . . . no
N5 C37 C38 C39 -166.9(8) . . . no
N5 C37 C38 C43 14.2(13) . . . no
C43 C38 C39 C40 1.2(14) . . . no
C39 C38 C43 C42 -0.6(15) . . . no
C37 C38 C39 C40 -177.7(8) . . . no
C37 C38 C43 C42 178.2(8) . . . no
C38 C39 C40 C41 -1.5(15) . . . no
C39 C40 C41 C42 1.3(14) . . . no
C40 C41 C42 C43 -0.7(13) . . . no
C41 C42 C43 C38 0.4(16) . . . no
O7 C45 C46 C47 174.1(9) . . . no
O7 C45 C46 N6 59.7(11) . . . no
N6 C46 C47 O8 -11.1(13) . . . no
C45 C46 C47 O8 -131.5(11) . . . no
N6 C48 C49 C50 -143.7(9) . . . no
N6 C48 C49 C54 39.0(13) . . . no
O8 C48 C49 C50 34.4(9) . . . no
O8 C48 C49 C54 -142.9(9) . . . no
C50 C49 C54 C53 0.9(15) . . . no
C48 C49 C54 C53 178.1(8) . . . no
C54 C49 C50 C51 -1.2(12) . . . no
C48 C49 C50 C51 -178.5(7) . . . no
C49 C50 C51 C52 2.0(13) . . . no
C50 C51 C52 C53 -2.7(16) . . . no
C51 C52 C53 C54 2.4(17) . . . no
C52 C53 C54 C49 -1.4(16) . . . no
